data_7212459
loop_
_publ_author_name
'Lemmerer, Andreas'
'Bernstein, Joel'
'Kahlenberg, Volker'

_publ_section_title
;
 One-pot covalent and supramolecular synthesis of pharmaceutical
 co-crystals using the API isoniazid: a potential supramolecular reagent
;
_journal_issue 10
_journal_name_full CrystEngComm
_journal_page_first 2856
_journal_paper_doi 10.1039/c000473a
_journal_volume 12
_journal_year 2010
_chemical_absolute_configuration unk
_chemical_formula_moiety '2(C6 H7 N3 O), C3 H4 O4'
_chemical_formula_sum 'C15 H18 N6 O6'
_chemical_formula_weight 378.35
_chemical_name_common '(malonic acid).(isonicotinic acid hydrazide)2'
_chemical_name_systematic
;
(malonic acid).(isonicotinic acid hydrazide)2
;
_space_group_IT_number 18
_symmetry_cell_setting orthorhombic
_symmetry_space_group_name_Hall 'P 2 2ab'
_symmetry_space_group_name_H-M 'P 21 21 2'
_atom_sites_solution_hydrogens geom
_atom_sites_solution_primary direct
_atom_sites_solution_secondary difmap
_audit_conform_dict_location ftp://ftp.iucr.org/pub/cif_core.dic
_audit_conform_dict_name cif_core.dic
_audit_conform_dict_version 2.3
_audit_creation_date 2009-09-04T10:12:20-00:00
_audit_creation_method 'WinGX routine CIF_UPDATE'
_cell_angle_alpha 90
_cell_angle_beta 90
_cell_angle_gamma 90
_cell_formula_units_Z 2
_cell_length_a 7.7489(15)
_cell_length_b 28.027(6)
_cell_length_c 3.8702(8)
_cell_measurement_reflns_used 2654
_cell_measurement_temperature 173(2)
_cell_measurement_theta_max 28.3729
_cell_measurement_theta_min 2.9961
_cell_volume 840.5(3)
_computing_cell_refinement
;
CrysAlisPro, Oxford Diffraction Ltd.,
Version 1.171.33.32 (release 27-01-2009 CrysAlis171 .NET)
(compiled Jan 27 2009,14:17:37)
;
_computing_data_collection
;
CrysAlisPro, Oxford Diffraction Ltd.,
Version 1.171.33.32 (release 27-01-2009 CrysAlis171 .NET)
(compiled Jan 27 2009,14:17:37)
;
_computing_data_reduction
;
CrysAlisPro, Oxford Diffraction Ltd.,
Version 1.171.33.32 (release 27-01-2009 CrysAlis171 .NET)
(compiled Jan 27 2009,14:17:37)
;
_computing_molecular_graphics
;
Ortep-3 for Windows (Farrugia, 1997) and DIAMOND (Brandenburg, 1999)
;
_computing_publication_material
;
WinGX publication routines (Farrugia, 1999) and PLATON (Spek, 2003)
;
_computing_structure_refinement 'SHELXL-97 (Sheldrick, 2008)'
_computing_structure_solution 'SHELXS-97 (Sheldrick, 2008)'
_diffrn_ambient_temperature 173(2)
_diffrn_detector_area_resol_mean 10.3822
_diffrn_measured_fraction_theta_full 0.997
_diffrn_measured_fraction_theta_max 0.997
_diffrn_measurement_device_type 'Goniometer Xcalibur, detector: Ruby (Gemini ult'
_diffrn_measurement_method '\w scans'
_diffrn_radiation_monochromator graphite
_diffrn_radiation_type MoK\a
_diffrn_radiation_wavelength 0.71073
_diffrn_reflns_av_R_equivalents 0.0439
_diffrn_reflns_av_unetI/netI 0.0308
_diffrn_reflns_limit_h_max 9
_diffrn_reflns_limit_h_min -9
_diffrn_reflns_limit_k_max 33
_diffrn_reflns_limit_k_min -25
_diffrn_reflns_limit_l_max 4
_diffrn_reflns_limit_l_min -4
_diffrn_reflns_number 5103
_diffrn_reflns_theta_full 25.5
_diffrn_reflns_theta_max 25.5
_diffrn_reflns_theta_min 3
_diffrn_standards_number 0
_exptl_absorpt_coefficient_mu 0.118
_exptl_absorpt_correction_T_max 0.97
_exptl_absorpt_correction_T_min 0.95
_exptl_absorpt_correction_type multi-scan
_exptl_absorpt_process_details
;
CrysAlis RED, Oxford Diffraction Ltd.,
Version 1.171.33.32 (release 27-01-2009 CrysAlis171 .NET)
(compiled Jan 27 2009,14:17:37)
Empirical absorption correction using spherical harmonics,
implemented in SCALE3 ABSPACK scaling algorithm.
;
_exptl_crystal_colour colourless
_exptl_crystal_density_diffrn 1.495
_exptl_crystal_density_method 'not measured'
_exptl_crystal_description block
_exptl_crystal_F_000 396
_exptl_crystal_size_max 0.4
_exptl_crystal_size_mid 0.2
_exptl_crystal_size_min 0.2
_refine_diff_density_max 0.224
_refine_diff_density_min -0.18
_refine_diff_density_rms 0.04
_refine_ls_abs_structure_details 'Flack H D (1983), Acta Cryst. A39, 876-881; 593 friedel pairs'
_refine_ls_abs_structure_Flack 10(10)
_refine_ls_extinction_method none
_refine_ls_goodness_of_fit_ref 1.052
_refine_ls_hydrogen_treatment mixed
_refine_ls_matrix_type full
_refine_ls_number_parameters 133
_refine_ls_number_reflns 979
_refine_ls_number_restraints 0
_refine_ls_restrained_S_all 1.052
_refine_ls_R_factor_all 0.0388
_refine_ls_R_factor_gt 0.0342
_refine_ls_shift/su_max 0
_refine_ls_shift/su_mean 0
_refine_ls_structure_factor_coef Fsqd
_refine_ls_weighting_details 'calc w=1/[\s^2^(Fo^2^)+(0.0582P)^2^+0.0092P] where P=(Fo^2^+2Fc^2^)/3'
_refine_ls_weighting_scheme calc
_refine_ls_wR_factor_gt 0.0841
_refine_ls_wR_factor_ref 0.0854
_reflns_number_gt 878
_reflns_number_total 979
_reflns_threshold_expression >2sigma(I)
_cod_data_source_file c000473a.txt
_cod_data_source_block 1
_cod_depositor_comments
;
The following automatic conversions were performed:

'_symmetry_cell_setting' value 'Orthorhombic' changed to
'orthorhombic' according to
/home/saulius/struct/CIF-dictionaries/cif_core.dic dictionary named
'cif_core.dic' version 2.4.2 from 2011-04-26.

Automatic conversion script
Id: cif_fix_values 1891 2012-01-12 08:04:46Z andrius 
;
_cod_original_sg_symbol_H-M P2(1)2(1)2
_cod_database_code 7212459

loop_
_symmetry_equiv_pos_as_xyz
'x, y, z'
'-x, -y, z'
'-x+1/2, y+1/2, -z'
'x+1/2, -y+1/2, -z'

loop_
_atom_site_label
_atom_site_type_symbol
_atom_site_fract_x
_atom_site_fract_y
_atom_site_fract_z
_atom_site_U_iso_or_equiv
_atom_site_adp_type
_atom_site_occupancy
_atom_site_symmetry_multiplicity
_atom_site_calc_flag
_atom_site_refinement_flags
C1 C 0.6506(3) 0.34739(8) 0.5344(6) 0.0180(5) Uani 1 1 d .
C2 C 0.7020(3) 0.39327(8) 0.6235(7) 0.0288(6) Uani 1 1 d .
H2A H 0.8178 0.4032 0.5882 0.035 Uiso 1 1 calc R
C3 C 0.5832(3) 0.42393(8) 0.7628(7) 0.0321(6) Uani 1 1 d .
H3 H 0.6193 0.4552 0.824 0.039 Uiso 1 1 calc R
C5 C 0.3690(3) 0.36742(8) 0.7351(7) 0.0246(6) Uani 1 1 d .
H5 H 0.2526 0.3584 0.7754 0.029 Uiso 1 1 calc R
C6 C 0.4812(3) 0.33453(8) 0.5949(7) 0.0219(5) Uani 1 1 d .
H6 H 0.4423 0.3033 0.5403 0.026 Uiso 1 1 calc R
C7 C 0.7747(3) 0.31076(8) 0.3926(6) 0.0194(5) Uani 1 1 d .
N1 N 0.9168(3) 0.32784(7) 0.2449(5) 0.0224(5) Uani 1 1 d .
N2 N 0.4195(3) 0.41176(6) 0.8161(5) 0.0219(5) Uani 1 1 d .
N3 N 1.0448(3) 0.29855(7) 0.0935(7) 0.0312(5) Uani 1 1 d .
O1 O 0.7439(2) 0.26797(5) 0.4169(5) 0.0345(5) Uani 1 1 d .
H1 H 0.934(4) 0.3583(11) 0.212(9) 0.052 Uiso 1 1 d .
H3A H 0.989(4) 0.2784(11) -0.054(9) 0.052 Uiso 1 1 d .
H3B H 1.093(4) 0.2796(11) 0.283(9) 0.052 Uiso 1 1 d .
C8 C 0.0957(3) 0.46356(7) 1.2143(6) 0.0161(5) Uani 1 1 d .
C9 C 0 0.5 1.4323(8) 0.0177(7) Uani 1 2 d S
H9A H 0.0836 0.5168 1.5829 0.021 Uiso 0.5 1 calc PR
H9B H -0.0836 0.4832 1.5829 0.021 Uiso 0.5 1 calc PR
O2 O 0.2480(2) 0.47635(5) 1.1215(5) 0.0254(4) Uani 1 1 d .
H2 H 0.2988 0.4531 1.029 0.038 Uiso 1 1 calc R
O3 O 0.0294(2) 0.42523(5) 1.1356(5) 0.0264(4) Uani 1 1 d .

loop_
_atom_site_aniso_label
_atom_site_aniso_U_11
_atom_site_aniso_U_22
_atom_site_aniso_U_33
_atom_site_aniso_U_23
_atom_site_aniso_U_13
_atom_site_aniso_U_12
C1 0.0202(12) 0.0137(11) 0.0203(12) 0.0024(9) 0.0004(9) 0.0016(9)
C2 0.0197(13) 0.0216(12) 0.0450(15) -0.0074(11) 0.0113(13) -0.0047(10)
C3 0.0286(15) 0.0180(11) 0.0497(16) -0.0073(12) 0.0125(13) -0.0038(11)
C5 0.0176(12) 0.0241(12) 0.0320(14) 0.0015(11) 0.0038(11) -0.0019(10)
C6 0.0211(12) 0.0147(11) 0.0298(13) -0.0002(9) 0.0015(11) -0.0016(10)
C7 0.0209(12) 0.0155(11) 0.0217(11) -0.0003(9) -0.0016(11) 0.0009(9)
N1 0.0211(11) 0.0129(9) 0.0332(11) 0.0008(8) 0.0089(10) 0.0029(8)
N2 0.0205(11) 0.0191(10) 0.0260(10) 0.0014(8) 0.0036(9) 0.0027(8)
N3 0.0298(12) 0.0221(11) 0.0417(13) 0.0051(9) 0.0136(12) 0.0102(9)
O1 0.0350(11) 0.0136(8) 0.0548(12) -0.0005(8) 0.0173(11) 0.0006(8)
C8 0.0178(12) 0.0140(10) 0.0163(10) 0.0036(9) -0.0017(10) 0.0023(9)
C9 0.0167(17) 0.0179(15) 0.0184(16) 0 0 0.0019(13)
O2 0.0205(9) 0.0178(8) 0.0380(10) -0.0036(7) 0.0081(9) 0.0017(7)
O3 0.0280(10) 0.0157(8) 0.0353(9) -0.0050(7) 0.0065(9) -0.0048(7)

loop_
_atom_type_symbol
_atom_type_description
_atom_type_scat_dispersion_real
_atom_type_scat_dispersion_imag
_atom_type_scat_source
C C 0.0033 0 'International Tables Vol C Tables 4.2.6.8 and 6.1.1.4'
H H 0 0 'International Tables Vol C Tables 4.2.6.8 and 6.1.1.4'
N N 0.0061 0 'International Tables Vol C Tables 4.2.6.8 and 6.1.1.4'
O O 0.0106 0 'International Tables Vol C Tables 4.2.6.8 and 6.1.1.4'

loop_
_geom_angle_atom_site_label_1
_geom_angle_atom_site_label_2
_geom_angle_atom_site_label_3
_geom_angle
_geom_angle_site_symmetry_1
_geom_angle_site_symmetry_3
C6 C1 C2 118.1(2) . .
C6 C1 C7 119.3(2) . .
C2 C1 C7 122.5(2) . .
C3 C2 C1 119.1(2) . .
C3 C2 H2A 120.5 . .
C1 C2 H2A 120.5 . .
N2 C3 C2 122.8(2) . .
N2 C3 H3 118.6 . .
C2 C3 H3 118.6 . .
N2 C5 C6 121.9(2) . .
N2 C5 H5 119 . .
C6 C5 H5 119 . .
C5 C6 C1 119.4(2) . .
C5 C6 H6 120.3 . .
C1 C6 H6 120.3 . .
O1 C7 N1 123.1(2) . .
O1 C7 C1 120.9(2) . .
N1 C7 C1 116.03(19) . .
C7 N1 N3 123.36(19) . .
C7 N1 H1 123(2) . .
N3 N1 H1 113(2) . .
C3 N2 C5 118.7(2) . .
N1 N3 H3A 107(2) . .
N1 N3 H3B 105.7(19) . .
H3A N3 H3B 108(3) . .
O3 C8 O2 124.0(2) . .
O3 C8 C9 121.43(18) . .
O2 C8 C9 114.60(17) . .
C8 C9 C8 112.5(3) . 2_565
C8 C9 H9A 109.1 . .
C8 C9 H9A 109.1 2_565 .
C8 C9 H9B 109.1 . .
C8 C9 H9B 109.1 2_565 .
H9A C9 H9B 107.8 . .
C8 O2 H2 109.5 . .

loop_
_geom_bond_atom_site_label_1
_geom_bond_atom_site_label_2
_geom_bond_distance
_geom_bond_site_symmetry_2
C1 C6 1.381(3) .
C1 C2 1.389(3) .
C1 C7 1.510(3) .
C2 C3 1.370(3) .
C2 H2A 0.95 .
C3 N2 1.330(3) .
C3 H3 0.95 .
C5 N2 1.340(3) .
C5 C6 1.378(3) .
C5 H5 0.95 .
C6 H6 0.95 .
C7 O1 1.226(3) .
C7 N1 1.330(3) .
N1 N3 1.415(3) .
N1 H1 0.87(3) .
N3 H3A 0.91(3) .
N3 H3B 0.98(3) .
C8 O3 1.229(3) .
C8 O2 1.285(3) .
C8 C9 1.518(3) .
C9 C8 1.518(3) 2_565
C9 H9A 0.99 .
C9 H9B 0.99 .
O2 H2 0.84 .

loop_
_geom_hbond_atom_site_label_D
_geom_hbond_atom_site_label_H
_geom_hbond_atom_site_label_A
_geom_hbond_distance_DH
_geom_hbond_distance_HA
_geom_hbond_distance_DA
_geom_hbond_angle_DHA
_geom_hbond_site_symmetry_A
O2 H2 N2 0.84 1.7 2.538(2) 172 .
C5 H5 O3 0.95 2.91 3.458(3) 118 .
N1 H1 O3 0.87(3) 2.04(3) 2.897(3) 168(3) 1_654
N3 H3B O1 0.98(3) 2.12(3) 3.073(3) 164(3) 4_556

loop_
_geom_torsion_atom_site_label_1
_geom_torsion_atom_site_label_2
_geom_torsion_atom_site_label_3
_geom_torsion_atom_site_label_4
_geom_torsion
_geom_torsion_site_symmetry_4
C6 C1 C2 C3 -0.8(4) .
C7 C1 C2 C3 -177.5(2) .
C1 C2 C3 N2 -0.2(4) .
N2 C5 C6 C1 -0.2(4) .
C2 C1 C6 C5 1.0(4) .
C7 C1 C6 C5 177.8(2) .
C6 C1 C7 O1 -19.8(3) .
C2 C1 C7 O1 156.9(2) .
C6 C1 C7 N1 160.6(2) .
C2 C1 C7 N1 -22.7(3) .
O1 C7 N1 N3 1.6(4) .
C1 C7 N1 N3 -178.8(2) .
C2 C3 N2 C5 1.0(4) .
C6 C5 N2 C3 -0.8(4) .
O3 C8 C9 C8 -93.4(2) 2_565
O2 C8 C9 C8 86.34(18) 2_565
